data_7004159
loop_
_publ_author_name
'Wang, Zhao-Xi'
'Li, Xi-Li'
'Liu, Bao-Lin'
'Tokoro, Hiroko'
'Zhang, Peng'
'Song, You'
'Ohkoshi, Shin-ichi'
'Hashimoto, Kazuhito'
'You, Xiao-Zeng'

_publ_section_title
;
 3D coordination metal--organic frameworks of octacyanometalate
 bridging between Cu4 magnetic units
;
_journal_issue 16
_journal_name_full 'Dalton Transactions'
_journal_page_first 2103
_journal_page_last 2106
_journal_paper_doi 10.1039/b803273b
_journal_year 2008
_chemical_formula_moiety 'C16 H24 Cu4 Mo N12 O4, 2(H2 O)'
_chemical_formula_sum 'C16 H28 Cu4 Mo N12 O6'
_chemical_formula_weight 834.60
_chemical_name_systematic
;
?
;
_space_group_IT_number 14
_symmetry_cell_setting monoclinic
_symmetry_space_group_name_Hall '-P 2ybc'
_symmetry_space_group_name_H-M 'P 1 21/c 1'
_atom_sites_solution_hydrogens geom
_atom_sites_solution_primary direct
_atom_sites_solution_secondary difmap
_audit_creation_method SHELXL-97
_cell_angle_alpha 90.00
_cell_angle_beta 90.738(2)
_cell_angle_gamma 90.00
_cell_formula_units_Z 4
_cell_length_a 11.7166(13)
_cell_length_b 10.1526(11)
_cell_length_c 23.395(3)
_cell_measurement_reflns_used 3878
_cell_measurement_temperature 293(2)
_cell_measurement_theta_max 27
_cell_measurement_theta_min 0.995
_cell_volume 2782.7(6)
_computing_cell_refinement 'Bruker SMART'
_computing_data_collection 'Bruker SMART'
_computing_data_reduction 'Bruker SAINT'
_computing_molecular_graphics 'Bruker SHELXTL'
_computing_publication_material 'Bruker SHELXTL'
_computing_structure_refinement 'Bruker SHELXTL'
_computing_structure_solution 'Bruker SHELXTL'
_diffrn_ambient_temperature 293(2)
_diffrn_measured_fraction_theta_full 0.995
_diffrn_measured_fraction_theta_max 0.995
_diffrn_measurement_device_type 'CCD area detector'
_diffrn_measurement_method 'phi and omega scans'
_diffrn_radiation_monochromator graphite
_diffrn_radiation_source 'fine-focus sealed tube'
_diffrn_radiation_type MoK\a
_diffrn_radiation_wavelength 0.71073
_diffrn_reflns_av_R_equivalents 0.0916
_diffrn_reflns_av_sigmaI/netI 0.1283
_diffrn_reflns_limit_h_max 14
_diffrn_reflns_limit_h_min -12
_diffrn_reflns_limit_k_max 10
_diffrn_reflns_limit_k_min -12
_diffrn_reflns_limit_l_max 29
_diffrn_reflns_limit_l_min -29
_diffrn_reflns_number 15657
_diffrn_reflns_theta_full 27.00
_diffrn_reflns_theta_max 27.00
_diffrn_reflns_theta_min 1.74
_exptl_absorpt_coefficient_mu 3.501
_exptl_absorpt_correction_T_max 0.447
_exptl_absorpt_correction_T_min 0.321
_exptl_absorpt_correction_type multi-scan
_exptl_absorpt_process_details 'SADABS, Bruker (2000)'
_exptl_crystal_colour blue
_exptl_crystal_density_diffrn 1.992
_exptl_crystal_density_method 'not measured'
_exptl_crystal_description prism
_exptl_crystal_F_000 1656
_exptl_crystal_size_max 0.35
_exptl_crystal_size_mid 0.28
_exptl_crystal_size_min 0.23
_refine_diff_density_max 1.460
_refine_diff_density_min -0.674
_refine_diff_density_rms 0.193
_refine_ls_extinction_method none
_refine_ls_goodness_of_fit_ref 1.056
_refine_ls_hydrogen_treatment constr
_refine_ls_matrix_type full
_refine_ls_number_parameters 352
_refine_ls_number_reflns 6026
_refine_ls_number_restraints 0
_refine_ls_restrained_S_all 1.056
_refine_ls_R_factor_all 0.1369
_refine_ls_R_factor_gt 0.0812
_refine_ls_shift/su_max 0.000
_refine_ls_shift/su_mean 0.000
_refine_ls_structure_factor_coef Fsqd
_refine_ls_weighting_details 'calc w=1/[\s^2^(Fo^2^)+(0.0538P)^2^] where P=(Fo^2^+2Fc^2^)/3'
_refine_ls_weighting_scheme calc
_refine_ls_wR_factor_gt 0.1372
_refine_ls_wR_factor_ref 0.1530
_reflns_number_gt 3878
_reflns_number_total 6026
_reflns_threshold_expression >2sigma(I)
_cod_data_source_file b803273b.txt
_cod_data_source_block MoCu4
_cod_depositor_comments
;
The following automatic conversions were performed:
'_symmetry_cell_setting' value 'Monoclinic' changed to 'monoclinic'
according to '/home/saulius/struct/CIF-dictionaries/cif_core.dic'
dictionary named 'cif_core.dic' version 2.4.1 from
2010-06-29.

'_exptl_absorpt_correction_type' value 'multi_scan' changed
to 'multi-scan' according to
'/home/saulius/struct/CIF-dictionaries/cif_core.dic' dictionary named
'cif_core.dic' version 2.4.1 from 2010-06-29.

Automatic conversion script
Id: cif_fix_enum 1527 2010-12-29 10:47:43Z saulius 
;
_cod_original_cell_volume 2782.6(5)
_cod_original_sg_symbol_Hall -P2ybc
_cod_original_sg_symbol_H-M 'P2(1)/c '
_cod_database_code 7004159

loop_
_symmetry_equiv_pos_as_xyz
'x, y, z'
'-x, y+1/2, -z+1/2'
'-x, -y, -z'
'x, -y-1/2, z-1/2'

loop_
_atom_site_label
_atom_site_type_symbol
_atom_site_fract_x
_atom_site_fract_y
_atom_site_fract_z
_atom_site_U_iso_or_equiv
_atom_site_adp_type
_atom_site_occupancy
_atom_site_symmetry_multiplicity
_atom_site_calc_flag
_atom_site_refinement_flags
_atom_site_disorder_assembly
_atom_site_disorder_group
C1 C 0.1772(8) 0.3469(10) 0.2195(4) 0.025(2) Uani 1 1 d . . .
C2 C 0.1486(8) 0.5674(10) 0.1812(4) 0.027(2) Uani 1 1 d . . .
C3 C 0.0655(7) 0.4177(9) 0.1031(4) 0.022(2) Uani 1 1 d . . .
C4 C 0.1775(7) 0.2084(10) 0.1217(4) 0.024(2) Uani 1 1 d . . .
C5 C 0.3803(8) 0.5211(10) 0.1657(4) 0.026(2) Uani 1 1 d . . .
C6 C 0.2382(8) 0.5826(10) 0.0811(4) 0.028(2) Uani 1 1 d . . .
C7 C 0.3067(7) 0.3481(9) 0.0580(4) 0.022(2) Uani 1 1 d . . .
C8 C 0.3677(8) 0.2794(10) 0.1696(4) 0.026(2) Uani 1 1 d . . .
C9 C 0.0510(8) 0.3702(10) 0.4319(4) 0.031(2) Uani 1 1 d . . .
H9A H -0.0149 0.4085 0.4503 0.038 Uiso 1 1 calc R . .
H9B H 0.1177 0.4223 0.4419 0.038 Uiso 1 1 calc R . .
C10 C 0.0672(8) 0.2306(10) 0.4512(4) 0.029(2) Uani 1 1 d . . .
H10A H 0.0910 0.2284 0.4910 0.035 Uiso 1 1 calc R . .
H10B H -0.0038 0.1821 0.4472 0.035 Uiso 1 1 calc R . .
C11 C 0.3914(9) 0.4718(10) 0.3831(4) 0.037(3) Uani 1 1 d . . .
H11A H 0.3141 0.5053 0.3799 0.045 Uiso 1 1 calc R . .
H11B H 0.4442 0.5445 0.3784 0.045 Uiso 1 1 calc R . .
N10 N 0.4102(7) 0.4070(8) 0.4401(3) 0.034(2) Uani 1 1 d . . .
H10C H 0.3721 0.4506 0.4673 0.040 Uiso 1 1 calc R . .
H10D H 0.4850 0.4071 0.4494 0.040 Uiso 1 1 calc R . .
C13 C 0.2558(8) -0.1128(10) 0.2532(5) 0.036(3) Uani 1 1 d . . .
H13A H 0.2515 -0.1835 0.2810 0.044 Uiso 1 1 calc R . .
H13B H 0.2423 -0.1495 0.2154 0.044 Uiso 1 1 calc R . .
C14 C 0.1686(8) -0.0091(10) 0.2658(4) 0.031(2) Uani 1 1 d . . .
H14A H 0.1599 0.0495 0.2333 0.037 Uiso 1 1 calc R . .
H14B H 0.0954 -0.0499 0.2731 0.037 Uiso 1 1 calc R . .
C15 C 0.3700(8) -0.1957(9) 0.4195(4) 0.026(2) Uani 1 1 d . . .
H15A H 0.3923 -0.2100 0.3802 0.031 Uiso 1 1 calc R . .
H15B H 0.4031 -0.2650 0.4429 0.031 Uiso 1 1 calc R . .
C16 C 0.4111(7) -0.0631(9) 0.4399(4) 0.023(2) Uani 1 1 d . . .
H16A H 0.4044 -0.0570 0.4811 0.028 Uiso 1 1 calc R . .
H16B H 0.4907 -0.0511 0.4302 0.028 Uiso 1 1 calc R . .
Cu1 Cu 0.35260(9) 0.22153(11) 0.43372(4) 0.0208(3) Uani 1 1 d . . .
Cu2 Cu 0.18572(9) -0.01511(11) 0.41265(5) 0.0204(3) Uani 1 1 d . . .
Cu3 Cu 0.37166(9) 0.08821(12) 0.31415(4) 0.0220(3) Uani 1 1 d . . .
Cu4 Cu 0.13382(9) 0.22996(11) 0.33694(4) 0.0235(3) Uani 1 1 d . . .
Mo1 Mo 0.23410(6) 0.40942(8) 0.13731(3) 0.01602(19) Uani 1 1 d . . .
N1 N 0.1458(7) 0.3082(8) 0.2619(3) 0.032(2) Uani 1 1 d . . .
N2 N 0.0997(8) 0.6486(9) 0.2036(4) 0.042(2) Uani 1 1 d . . .
N3 N -0.0271(6) 0.4304(8) 0.0892(3) 0.030(2) Uani 1 1 d . . .
N4 N 0.1521(8) 0.1030(9) 0.1120(4) 0.045(2) Uani 1 1 d . . .
N5 N 0.4619(7) 0.5787(8) 0.1775(3) 0.0295(19) Uani 1 1 d . . .
N6 N 0.2428(7) 0.6741(9) 0.0544(4) 0.038(2) Uani 1 1 d . . .
N7 N 0.3383(6) 0.3110(8) 0.0146(3) 0.0246(18) Uani 1 1 d . . .
N8 N 0.4353(7) 0.2105(10) 0.1884(4) 0.046(3) Uani 1 1 d . . .
N9 N 0.0337(6) 0.3686(8) 0.3694(3) 0.029(2) Uani 1 1 d . . .
H9C H 0.0515 0.4477 0.3546 0.035 Uiso 1 1 calc R . .
H9D H -0.0399 0.3512 0.3608 0.035 Uiso 1 1 calc R . .
C12 C 0.4117(9) 0.3679(9) 0.3390(4) 0.032(2) Uani 1 1 d . . .
H12A H 0.3884 0.4002 0.3016 0.038 Uiso 1 1 calc R . .
H12B H 0.4924 0.3467 0.3378 0.038 Uiso 1 1 calc R . .
N11 N 0.3691(6) -0.0497(8) 0.2561(3) 0.031(2) Uani 1 1 d . . .
H11C H 0.3857 -0.0148 0.2219 0.037 Uiso 1 1 calc R . .
H11D H 0.4225 -0.1106 0.2646 0.037 Uiso 1 1 calc R . .
N12 N 0.2434(6) -0.1968(7) 0.4240(3) 0.0277(19) Uani 1 1 d . . .
H12C H 0.2231 -0.2267 0.4586 0.033 Uiso 1 1 calc R . .
H12D H 0.2131 -0.2506 0.3972 0.033 Uiso 1 1 calc R . .
O1 O 0.1530(5) 0.1729(6) 0.4162(2) 0.0193(14) Uani 1 1 d . . .
O2 O 0.3491(5) 0.2554(6) 0.3525(2) 0.0210(14) Uani 1 1 d . . .
O3 O 0.2054(5) 0.0633(6) 0.3145(2) 0.0214(14) Uani 1 1 d . . .
O4 O 0.3441(4) 0.0336(6) 0.4134(2) 0.0202(14) Uani 1 1 d . . .
O5 O 0.0979(6) 0.6462(8) 0.3319(3) 0.048(2) Uani 1 1 d . . .
H5B H 0.0990 0.6499 0.2956 0.057 Uiso 1 1 d R . .
H5A H 0.0496 0.7015 0.3442 0.057 Uiso 1 1 d R . .
O6 O 0.3226(7) 0.9413(8) 0.0424(3) 0.064(3) Uani 1 1 d . . .
H6A H 0.2769 0.9889 0.0613 0.077 Uiso 1 1 d R . .
H6B H 0.3012 0.8616 0.0451 0.077 Uiso 1 1 d R . .

loop_
_atom_site_aniso_label
_atom_site_aniso_U_11
_atom_site_aniso_U_22
_atom_site_aniso_U_33
_atom_site_aniso_U_23
_atom_site_aniso_U_13
_atom_site_aniso_U_12
C1 0.024(5) 0.028(6) 0.023(5) -0.007(5) -0.004(4) -0.005(4)
C2 0.022(5) 0.035(7) 0.025(5) -0.003(5) 0.006(4) -0.005(4)
C3 0.015(5) 0.026(6) 0.024(5) 0.003(4) 0.007(4) -0.001(4)
C4 0.021(5) 0.028(6) 0.023(5) -0.001(5) 0.008(4) -0.007(4)
C5 0.026(6) 0.028(6) 0.024(5) 0.001(4) 0.002(4) 0.004(4)
C6 0.029(6) 0.025(6) 0.030(5) -0.001(5) 0.002(4) 0.000(4)
C7 0.008(4) 0.029(6) 0.027(5) 0.005(4) -0.009(4) -0.002(4)
C8 0.029(6) 0.028(6) 0.021(5) 0.010(4) 0.009(4) -0.005(4)
C9 0.036(6) 0.037(7) 0.022(5) -0.012(5) 0.006(4) 0.019(5)
C10 0.025(5) 0.033(6) 0.029(5) 0.006(5) 0.006(4) 0.003(4)
C11 0.055(7) 0.023(6) 0.034(6) -0.005(5) 0.014(5) -0.013(5)
N10 0.040(5) 0.030(5) 0.030(5) -0.004(4) -0.001(4) -0.005(4)
C13 0.032(6) 0.034(7) 0.043(6) -0.015(5) 0.003(5) -0.010(5)
C14 0.022(5) 0.040(7) 0.030(5) -0.008(5) -0.004(4) -0.003(4)
C15 0.032(6) 0.019(6) 0.028(5) 0.011(4) 0.007(4) 0.004(4)
C16 0.014(5) 0.026(6) 0.029(5) 0.007(4) -0.002(4) 0.003(4)
Cu1 0.0264(6) 0.0203(6) 0.0159(6) -0.0004(5) 0.0037(5) -0.0027(5)
Cu2 0.0151(6) 0.0219(7) 0.0243(6) 0.0018(5) -0.0014(5) -0.0009(5)
Cu3 0.0170(6) 0.0257(7) 0.0233(6) -0.0047(5) 0.0012(5) 0.0019(5)
Cu4 0.0266(6) 0.0265(7) 0.0174(6) 0.0032(5) 0.0066(5) 0.0083(5)
Mo1 0.0135(4) 0.0201(4) 0.0145(4) 0.0011(3) 0.0019(3) -0.0005(3)
N1 0.039(5) 0.028(5) 0.028(5) 0.012(4) 0.007(4) 0.009(4)
N2 0.050(6) 0.036(6) 0.042(6) -0.003(5) 0.010(5) 0.003(5)
N3 0.015(4) 0.036(6) 0.040(5) -0.002(4) -0.004(4) -0.003(4)
N4 0.057(7) 0.037(6) 0.042(6) 0.003(5) 0.004(5) -0.016(5)
N5 0.026(5) 0.034(5) 0.028(4) -0.001(4) -0.005(4) -0.001(4)
N6 0.044(6) 0.032(6) 0.038(5) 0.010(4) 0.012(4) 0.011(4)
N7 0.030(5) 0.031(5) 0.013(4) -0.008(4) 0.003(3) 0.003(4)
N8 0.030(5) 0.055(7) 0.053(6) 0.014(5) -0.006(5) 0.017(5)
N9 0.033(5) 0.031(5) 0.025(4) 0.002(4) 0.000(4) 0.014(4)
C12 0.048(7) 0.023(6) 0.024(5) 0.004(4) 0.004(5) -0.004(5)
N11 0.025(5) 0.041(6) 0.027(4) -0.015(4) 0.008(4) 0.001(4)
N12 0.034(5) 0.021(5) 0.028(4) 0.005(4) -0.005(4) -0.007(4)
O1 0.019(3) 0.023(4) 0.017(3) 0.004(3) 0.009(3) 0.004(3)
O2 0.027(4) 0.021(4) 0.015(3) 0.001(3) 0.005(3) -0.005(3)
O3 0.016(3) 0.028(4) 0.020(3) -0.005(3) 0.001(3) 0.004(3)
O4 0.009(3) 0.025(4) 0.026(3) 0.002(3) -0.002(3) 0.002(2)
O5 0.046(5) 0.054(6) 0.044(5) -0.002(4) 0.007(4) 0.004(4)
O6 0.078(7) 0.048(6) 0.069(6) -0.005(5) 0.038(5) 0.000(5)

loop_
_atom_type_symbol
_atom_type_description
_atom_type_scat_dispersion_real
_atom_type_scat_dispersion_imag
_atom_type_scat_source
C C 0.0033 0.0016 'International Tables Vol C Tables 4.2.6.8 and 6.1.1.4'
H H 0.0000 0.0000 'International Tables Vol C Tables 4.2.6.8 and 6.1.1.4'
N N 0.0061 0.0033 'International Tables Vol C Tables 4.2.6.8 and 6.1.1.4'
O O 0.0106 0.0060 'International Tables Vol C Tables 4.2.6.8 and 6.1.1.4'
Cu Cu 0.3201 1.2651 'International Tables Vol C Tables 4.2.6.8 and 6.1.1.4'
Mo Mo -1.6832 0.6857 'International Tables Vol C Tables 4.2.6.8 and 6.1.1.4'

loop_
_geom_angle_atom_site_label_1
_geom_angle_atom_site_label_2
_geom_angle_atom_site_label_3
_geom_angle
_geom_angle_site_symmetry_1
_geom_angle_site_symmetry_3
_geom_angle_publ_flag
N1 C1 Mo1 176.7(9) . . ?
N2 C2 Mo1 177.4(9) . . ?
N3 C3 Mo1 173.0(8) . . ?
N4 C4 Mo1 176.8(9) . . ?
N5 C5 Mo1 175.4(8) . . ?
N6 C6 Mo1 176.8(9) . . ?
N7 C7 Mo1 175.1(8) . . ?
N8 C8 Mo1 177.3(8) . . ?
N9 C9 C10 107.7(8) . . ?
N9 C9 H9A 110.2 . . ?
C10 C9 H9A 110.2 . . ?
N9 C9 H9B 110.2 . . ?
C10 C9 H9B 110.2 . . ?
H9A C9 H9B 108.5 . . ?
O1 C10 C9 107.6(7) . . ?
O1 C10 H10A 110.2 . . ?
C9 C10 H10A 110.2 . . ?
O1 C10 H10B 110.2 . . ?
C9 C10 H10B 110.2 . . ?
H10A C10 H10B 108.5 . . ?
C12 C11 N10 106.3(8) . . ?
C12 C11 H11A 110.5 . . ?
N10 C11 H11A 110.5 . . ?
C12 C11 H11B 110.5 . . ?
N10 C11 H11B 110.5 . . ?
H11A C11 H11B 108.7 . . ?
C11 N10 Cu1 107.5(6) . . ?
C11 N10 H10C 110.2 . . ?
Cu1 N10 H10C 110.2 . . ?
C11 N10 H10D 110.2 . . ?
Cu1 N10 H10D 110.2 . . ?
H10C N10 H10D 108.5 . . ?
N11 C13 C14 107.5(8) . . ?
N11 C13 H13A 110.2 . . ?
C14 C13 H13A 110.2 . . ?
N11 C13 H13B 110.2 . . ?
C14 C13 H13B 110.2 . . ?
H13A C13 H13B 108.5 . . ?
O3 C14 C13 108.7(7) . . ?
O3 C14 H14A 109.9 . . ?
C13 C14 H14A 109.9 . . ?
O3 C14 H14B 109.9 . . ?
C13 C14 H14B 109.9 . . ?
H14A C14 H14B 108.3 . . ?
N12 C15 C16 107.4(7) . . ?
N12 C15 H15A 110.2 . . ?
C16 C15 H15A 110.2 . . ?
N12 C15 H15B 110.2 . . ?
C16 C15 H15B 110.2 . . ?
H15A C15 H15B 108.5 . . ?
O4 C16 C15 108.2(7) . . ?
O4 C16 H16A 110.1 . . ?
C15 C16 H16A 110.1 . . ?
O4 C16 H16B 110.1 . . ?
C15 C16 H16B 110.1 . . ?
H16A C16 H16B 108.4 . . ?
O2 Cu1 N7 173.8(3) . 4_566 ?
O2 Cu1 O4 86.2(2) . . ?
N7 Cu1 O4 93.8(3) 4_566 . ?
O2 Cu1 N10 84.7(3) . . ?
N7 Cu1 N10 97.0(3) 4_566 . ?
O4 Cu1 N10 160.7(3) . . ?
O2 Cu1 O1 82.0(2) . . ?
N7 Cu1 O1 92.1(3) 4_566 . ?
O4 Cu1 O1 73.5(2) . . ?
N10 Cu1 O1 121.9(3) . . ?
O4 Cu2 N3 178.2(3) . 2_545 ?
O4 Cu2 O1 86.5(2) . . ?
N3 Cu2 O1 95.2(3) 2_545 . ?
O4 Cu2 N12 84.9(3) . . ?
N3 Cu2 N12 93.6(3) 2_545 . ?
O1 Cu2 N12 166.7(3) . . ?
O4 Cu2 O3 79.7(2) . . ?
N3 Cu2 O3 100.0(3) 2_545 . ?
O1 Cu2 O3 75.0(2) . . ?
N12 Cu2 O3 113.1(3) . . ?
O2 Cu3 N11 161.7(3) . . ?
O2 Cu3 N5 97.9(3) . 2_645 ?
N11 Cu3 N5 92.3(3) . 2_645 ?
O2 Cu3 O3 88.3(2) . . ?
N11 Cu3 O3 84.5(3) . . ?
N5 Cu3 O3 168.2(3) 2_645 . ?
O2 Cu3 O4 74.6(2) . . ?
N11 Cu3 O4 120.2(3) . . ?
N5 Cu3 O4 92.2(3) 2_645 . ?
O3 Cu3 O4 79.7(2) . . ?
N1 Cu4 O1 167.2(3) . . ?
N1 Cu4 O3 94.3(3) . . ?
O1 Cu4 O3 87.3(2) . . ?
N1 Cu4 N9 96.1(3) . . ?
O1 Cu4 N9 84.7(3) . . ?
O3 Cu4 N9 165.5(3) . . ?
N1 Cu4 O2 90.3(3) . . ?
O1 Cu4 O2 78.1(2) . . ?
O3 Cu4 O2 72.6(2) . . ?
N9 Cu4 O2 117.4(3) . . ?
C3 Mo1 C1 93.0(3) . . ?
C3 Mo1 C7 93.6(3) . . ?
C1 Mo1 C7 145.4(4) . . ?
C3 Mo1 C5 145.9(4) . . ?
C1 Mo1 C5 97.7(3) . . ?
C7 Mo1 C5 95.6(3) . . ?
C3 Mo1 C2 73.5(3) . . ?
C1 Mo1 C2 69.0(4) . . ?
C7 Mo1 C2 145.1(4) . . ?
C5 Mo1 C2 80.4(3) . . ?
C3 Mo1 C4 72.1(4) . . ?
C1 Mo1 C4 77.0(3) . . ?
C7 Mo1 C4 72.9(3) . . ?
C5 Mo1 C4 141.8(4) . . ?
C2 Mo1 C4 129.4(3) . . ?
C3 Mo1 C8 144.7(4) . . ?
C1 Mo1 C8 74.9(3) . . ?
C7 Mo1 C8 80.3(3) . . ?
C5 Mo1 C8 69.3(4) . . ?
C2 Mo1 C8 128.5(4) . . ?
C4 Mo1 C8 72.9(4) . . ?
C3 Mo1 C6 76.7(3) . . ?
C1 Mo1 C6 141.7(4) . . ?
C7 Mo1 C6 72.7(3) . . ?
C5 Mo1 C6 74.9(3) . . ?
C2 Mo1 C6 72.8(3) . . ?
C4 Mo1 C6 131.3(3) . . ?
C8 Mo1 C6 132.3(3) . . ?
C1 N1 Cu4 164.9(8) . . ?
C3 N3 Cu2 162.0(8) . 2 ?
C5 N5 Cu3 150.6(8) . 2_655 ?
C7 N7 Cu1 162.8(7) . 4_565 ?
C9 N9 Cu4 108.2(5) . . ?
C9 N9 H9C 110.1 . . ?
Cu4 N9 H9C 110.1 . . ?
C9 N9 H9D 110.1 . . ?
Cu4 N9 H9D 110.1 . . ?
H9C N9 H9D 108.4 . . ?
O2 C12 C11 109.3(8) . . ?
O2 C12 H12A 109.8 . . ?
C11 C12 H12A 109.8 . . ?
O2 C12 H12B 109.8 . . ?
C11 C12 H12B 109.8 . . ?
H12A C12 H12B 108.3 . . ?
C13 N11 Cu3 110.5(6) . . ?
C13 N11 H11C 109.6 . . ?
Cu3 N11 H11C 109.6 . . ?
C13 N11 H11D 109.6 . . ?
Cu3 N11 H11D 109.6 . . ?
H11C N11 H11D 108.1 . . ?
C15 N12 Cu2 108.8(5) . . ?
C15 N12 H12C 109.9 . . ?
Cu2 N12 H12C 109.9 . . ?
C15 N12 H12D 109.9 . . ?
Cu2 N12 H12D 109.9 . . ?
H12C N12 H12D 108.3 . . ?
C10 O1 Cu2 124.4(5) . . ?
C10 O1 Cu4 110.5(5) . . ?
Cu2 O1 Cu4 105.7(3) . . ?
C10 O1 Cu1 120.3(5) . . ?
Cu2 O1 Cu1 91.0(2) . . ?
Cu4 O1 Cu1 101.5(2) . . ?
C12 O2 Cu1 111.4(5) . . ?
C12 O2 Cu3 122.4(5) . . ?
Cu1 O2 Cu3 107.4(3) . . ?
C12 O2 Cu4 124.8(6) . . ?
Cu1 O2 Cu4 97.5(2) . . ?
Cu3 O2 Cu4 89.2(2) . . ?
C14 O3 Cu4 122.3(5) . . ?
C14 O3 Cu3 110.7(5) . . ?
Cu4 O3 Cu3 108.5(3) . . ?
C14 O3 Cu2 123.7(6) . . ?
Cu4 O3 Cu2 89.1(2) . . ?
Cu3 O3 Cu2 98.7(2) . . ?
C16 O4 Cu2 111.1(5) . . ?
C16 O4 Cu1 123.2(5) . . ?
Cu2 O4 Cu1 107.3(3) . . ?
C16 O4 Cu3 120.5(5) . . ?
Cu2 O4 Cu3 101.1(2) . . ?
Cu1 O4 Cu3 90.2(2) . . ?
H5B O5 H5A 109.1 . . ?
H6A O6 H6B 108.3 . . ?

loop_
_geom_bond_atom_site_label_1
_geom_bond_atom_site_label_2
_geom_bond_distance
_geom_bond_site_symmetry_2
_geom_bond_publ_flag
C1 N1 1.133(11) . ?
C1 Mo1 2.140(10) . ?
C2 N2 1.136(12) . ?
C2 Mo1 2.159(10) . ?
C3 N3 1.135(10) . ?
C3 Mo1 2.124(9) . ?
C4 N4 1.133(12) . ?
C4 Mo1 2.175(10) . ?
C5 N5 1.152(11) . ?
C5 Mo1 2.152(10) . ?
C6 N6 1.122(12) . ?
C6 Mo1 2.196(10) . ?
C7 N7 1.148(11) . ?
C7 Mo1 2.144(9) . ?
C8 N8 1.140(11) . ?
C8 Mo1 2.175(10) . ?
C9 N9 1.473(11) . ?
C9 C10 1.499(13) . ?
C9 H9A 0.9700 . ?
C9 H9B 0.9700 . ?
C10 O1 1.431(10) . ?
C10 H10A 0.9700 . ?
C10 H10B 0.9700 . ?
C11 C12 1.497(13) . ?
C11 N10 1.500(12) . ?
C11 H11A 0.9700 . ?
C11 H11B 0.9700 . ?
N10 Cu1 2.005(8) . ?
N10 H10C 0.9000 . ?
N10 H10D 0.9000 . ?
C13 N11 1.474(11) . ?
C13 C14 1.500(13) . ?
C13 H13A 0.9700 . ?
C13 H13B 0.9700 . ?
C14 O3 1.418(10) . ?
C14 H14A 0.9700 . ?
C14 H14B 0.9700 . ?
C15 N12 1.488(11) . ?
C15 C16 1.505(13) . ?
C15 H15A 0.9700 . ?
C15 H15B 0.9700 . ?
C16 O4 1.398(10) . ?
C16 H16A 0.9700 . ?
C16 H16B 0.9700 . ?
Cu1 O2 1.930(6) . ?
Cu1 N7 1.931(7) 4_566 ?
Cu1 O4 1.969(6) . ?
Cu1 O1 2.420(6) . ?
Cu2 O4 1.921(5) . ?
Cu2 N3 1.939(8) 2_545 ?
Cu2 O1 1.949(6) . ?
Cu2 N12 1.981(8) . ?
Cu2 O3 2.444(6) . ?
Cu3 O2 1.940(6) . ?
Cu3 N11 1.950(7) . ?
Cu3 N5 1.960(8) 2_645 ?
Cu3 O3 1.964(6) . ?
Cu3 O4 2.412(6) . ?
Cu4 N1 1.934(8) . ?
Cu4 O1 1.952(5) . ?
Cu4 O3 1.963(6) . ?
Cu4 N9 1.989(7) . ?
Cu4 O2 2.557(6) . ?
N3 Cu2 1.939(7) 2 ?
N5 Cu3 1.960(8) 2_655 ?
N7 Cu1 1.931(7) 4_565 ?
N9 H9C 0.9000 . ?
N9 H9D 0.9000 . ?
C12 O2 1.397(10) . ?
C12 H12A 0.9700 . ?
C12 H12B 0.9700 . ?
N11 H11C 0.9000 . ?
N11 H11D 0.9000 . ?
N12 H12C 0.9000 . ?
N12 H12D 0.9000 . ?
O5 H5B 0.8501 . ?
O5 H5A 0.8500 . ?
O6 H6A 0.8499 . ?
O6 H6B 0.8500 . ?
